data_4115916
loop_
_publ_author_name
'Michael J. Marsella'
'In Tae Kim'
'Fook Tham'

_publ_section_title
;
 Toward Conjugated Double Helical Ladder Polymers: Cyclooctatetrathiophene
 as a Highly Versatile Double Helical Scaffold
;
_journal_name_full 'Journal of the American Chemical Society'
_journal_page_first 974
_journal_page_last 975
_journal_paper_doi 10.1021/ja9939340
_journal_volume 122
_journal_year 2000
_chemical_formula_sum 'C64 H56 S4'
_chemical_formula_weight 953.33
_chemical_name_systematic
; 
 ? 
;
_space_group_IT_number 2
_symmetry_cell_setting triclinic
_symmetry_space_group_name_Hall '-P 1'
_symmetry_space_group_name_H-M 'P -1'
_atom_sites_solution_hydrogens geom
_atom_sites_solution_primary direct
_atom_sites_solution_secondary difmap
_audit_creation_method SHELXL-97
_cell_angle_alpha 73.6820(10)
_cell_angle_beta 79.6430(10)
_cell_angle_gamma 72.0990(10)
_cell_formula_units_Z 2
_cell_length_a 12.3750(6)
_cell_length_b 15.0495(6)
_cell_length_c 15.9682(7)
_cell_measurement_temperature 203(2)
_cell_volume 2701.7(2)
_computing_cell_refinement 'Bruker SMART'
_computing_data_collection 'Bruker SMART'
_computing_data_reduction 'Bruker SHELXTL'
_computing_molecular_graphics 'Bruker SHELXTL'
_computing_publication_material 'Bruker SHELXTL'
_computing_structure_refinement 'SHELXL-97 (Sheldrick, 1997)'
_computing_structure_solution 'SHELXS-97 (Sheldrick, 1990)'
_diffrn_ambient_temperature 203(2)
_diffrn_measured_fraction_theta_full 1.000
_diffrn_measured_fraction_theta_max 1.000
_diffrn_measurement_device_type 'CCD area detector'
_diffrn_measurement_method 'phi and omega scans'
_diffrn_radiation_monochromator graphite
_diffrn_radiation_source 'fine-focus sealed tube'
_diffrn_radiation_type MoK\a
_diffrn_radiation_wavelength 0.71073
_diffrn_reflns_av_R_equivalents 0.0498
_diffrn_reflns_av_sigmaI/netI 0.0521
_diffrn_reflns_limit_h_max 16
_diffrn_reflns_limit_h_min -16
_diffrn_reflns_limit_k_max 20
_diffrn_reflns_limit_k_min -20
_diffrn_reflns_limit_l_max 21
_diffrn_reflns_limit_l_min -21
_diffrn_reflns_number 31345
_diffrn_reflns_theta_full 28.50
_diffrn_reflns_theta_max 28.50
_diffrn_reflns_theta_min 1.34
_exptl_absorpt_coefficient_mu 0.215
_exptl_absorpt_correction_type none
_exptl_crystal_colour Colorless
_exptl_crystal_density_diffrn 1.172
_exptl_crystal_description 'Frag. of Pr'
_exptl_crystal_F_000 1008
_exptl_crystal_size_max .14
_exptl_crystal_size_mid .29
_exptl_crystal_size_min .60
_refine_diff_density_max 0.429
_refine_diff_density_min -0.333
_refine_diff_density_rms 0.048
_refine_ls_extinction_method none
_refine_ls_goodness_of_fit_ref 1.042
_refine_ls_hydrogen_treatment mixed
_refine_ls_matrix_type full
_refine_ls_number_parameters 720
_refine_ls_number_reflns 13702
_refine_ls_number_restraints 26
_refine_ls_restrained_S_all 1.043
_refine_ls_R_factor_all 0.0669
_refine_ls_R_factor_gt 0.0442
_refine_ls_shift/su_max 0.001
_refine_ls_shift/su_mean 0.000
_refine_ls_structure_factor_coef Fsqd
_refine_ls_weighting_details 'calc w=1/[\s^2^(Fo^2^)+(0.0670P)^2^+0.0000P] where P=(Fo^2^+2Fc^2^)/3'
_refine_ls_weighting_scheme calc
_refine_ls_wR_factor_gt 0.1153
_refine_ls_wR_factor_ref 0.1276
_reflns_number_gt 9787
_reflns_number_total 13702
_reflns_threshold_expression >2sigma(I)
_cod_data_source_file ja9939340.cif
_cod_data_source_block mm3r1m
_cod_database_code 4115916

loop_
_symmetry_equiv_pos_as_xyz
'x, y, z'
'-x, -y, -z'

loop_
_atom_site_label
_atom_site_type_symbol
_atom_site_fract_x
_atom_site_fract_y
_atom_site_fract_z
_atom_site_U_iso_or_equiv
_atom_site_adp_type
_atom_site_occupancy
_atom_site_symmetry_multiplicity
_atom_site_calc_flag
_atom_site_refinement_flags
_atom_site_disorder_assembly
_atom_site_disorder_group
S1 S 0.88712(3) 0.47570(3) 0.11075(3) 0.03624(10) Uani 1 1 d . A .
C2 C 0.81046(13) 0.48673(11) 0.02705(10) 0.0355(3) Uani 1 1 d . A .
C3 C 0.77383(13) 0.40648(11) 0.03913(9) 0.0321(3) Uani 1 1 d . . .
C4 C 0.81098(12) 0.33326(10) 0.11684(9) 0.0297(3) Uani 1 1 d . B .
C5 C 0.79183(13) 0.23676(11) 0.14052(9) 0.0309(3) Uani 1 1 d . B .
C6 C 0.82436(14) 0.17277(12) 0.08248(10) 0.0356(3) Uani 1 1 d . B .
C7 C 0.79848(16) 0.08704(12) 0.11955(11) 0.0442(4) Uani 1 1 d D . .
S8 S 0.73619(4) 0.08243(3) 0.22530(3) 0.04197(11) Uani 1 1 d . B .
C9 C 0.74260(13) 0.19702(11) 0.22044(9) 0.0314(3) Uani 1 1 d . . .
C10 C 0.69559(13) 0.24189(11) 0.29422(9) 0.0316(3) Uani 1 1 d . B .
S11 S 0.55147(3) 0.26273(3) 0.33057(3) 0.03926(11) Uani 1 1 d . . .
C12 C 0.56427(14) 0.31606(12) 0.40890(10) 0.0395(4) Uani 1 1 d . B .
C13 C 0.67554(13) 0.31703(11) 0.40749(10) 0.0339(3) Uani 1 1 d . . .
C14 C 0.75155(13) 0.27442(11) 0.34086(9) 0.0302(3) Uani 1 1 d . B .
C15 C 0.87408(12) 0.26932(10) 0.32339(9) 0.0290(3) Uani 1 1 d . . .
C16 C 0.95470(13) 0.22520(11) 0.38822(9) 0.0314(3) Uani 1 1 d . B .
C17 C 1.06278(14) 0.23378(11) 0.35658(10) 0.0349(3) Uani 1 1 d . . .
S18 S 1.06802(3) 0.29327(3) 0.24762(3) 0.03621(10) Uani 1 1 d . B .
C19 C 0.92433(12) 0.30861(10) 0.24387(9) 0.0295(3) Uani 1 1 d . B .
C20 C 0.87162(13) 0.36196(10) 0.16284(9) 0.0301(3) Uani 1 1 d . . .
C1A C 0.78777(13) 0.57606(12) -0.04621(11) 0.0436(4) Uani 1 1 d D . .
H1AA H 0.8062 0.5576 -0.1011 0.052 Uiso 0.831(6) 1 d PR A 1
H1AB H 0.8372 0.6139 -0.0452 0.052 Uiso 0.831(6) 1 d PR A 1
H1AC H 0.7653 0.5624 -0.0947 0.052 Uiso 0.169(6) 1 d PR A 2
H1AD H 0.8564 0.5962 -0.0658 0.052 Uiso 0.169(6) 1 d PR A 2
C2A C 0.66476(16) 0.63759(19) -0.04178(18) 0.0471(8) Uani 0.831(6) 1 d PD A 1
H2A1 H 0.6470 0.6623 0.0112 0.056 Uiso 0.831(6) 1 calc PR A 1
H2A2 H 0.6135 0.5979 -0.0380 0.056 Uiso 0.831(6) 1 calc PR A 1
C3A C 0.6447(2) 0.72148(19) -0.1221(2) 0.0592(9) Uani 0.831(6) 1 d PD A 1
H3A1 H 0.6968 0.7606 -0.1265 0.071 Uiso 0.831(6) 1 calc PR A 1
H3A2 H 0.6612 0.6968 -0.1750 0.071 Uiso 0.831(6) 1 calc PR A 1
C4A C 0.5222(2) 0.7838(2) -0.1168(2) 0.0862(12) Uani 0.831(6) 1 d PD A 1
H4A1 H 0.4706 0.7452 -0.1126 0.129 Uiso 0.831(6) 1 calc PR A 1
H4A2 H 0.5113 0.8363 -0.1690 0.129 Uiso 0.831(6) 1 calc PR A 1
H4A3 H 0.5065 0.8098 -0.0653 0.129 Uiso 0.831(6) 1 calc PR A 1
C2AD C 0.6901(15) 0.6556(8) -0.0182(10) 0.106(11) Uani 0.169(6) 1 d PD A 2
H2AA H 0.6232 0.6303 0.0006 0.127 Uiso 0.169(6) 1 calc PR A 2
H2AB H 0.7103 0.6666 0.0339 0.127 Uiso 0.169(6) 1 calc PR A 2
C3AD C 0.6520(14) 0.7535(10) -0.0810(10) 0.083(6) Uani 0.169(6) 1 d PD A 2
H3A3 H 0.6004 0.8001 -0.0495 0.099 Uiso 0.169(6) 1 calc PR A 2
H3A4 H 0.7181 0.7773 -0.1097 0.099 Uiso 0.169(6) 1 calc PR A 2
C4AD C 0.591(2) 0.7389(16) -0.1485(15) 0.142(12) Uani 0.169(6) 1 d PD A 2
H4A4 H 0.6401 0.6875 -0.1744 0.213 Uiso 0.169(6) 1 calc PR A 2
H4A5 H 0.5721 0.7979 -0.1940 0.213 Uiso 0.169(6) 1 calc PR A 2
H4A6 H 0.5213 0.7220 -0.1201 0.213 Uiso 0.169(6) 1 calc PR A 2
C5A C 0.70211(13) 0.39896(11) -0.01781(9) 0.0353(3) Uani 1 1 d . . .
C6A C 0.63984(14) 0.39646(12) -0.06608(10) 0.0371(3) Uani 1 1 d . . .
C7A C 0.56725(13) 0.39345(12) -0.12513(10) 0.0361(3) Uani 1 1 d . . .
C8A C 0.48739(15) 0.47725(13) -0.16300(11) 0.0436(4) Uani 1 1 d . . .
H8AA H 0.4811 0.5357 -0.1495 0.052 Uiso 1 1 calc R . .
C9A C 0.41786(17) 0.47452(16) -0.21999(12) 0.0558(5) Uani 1 1 d . . .
H9AA H 0.3641 0.5311 -0.2451 0.067 Uiso 1 1 calc R . .
C10A C 0.42665(19) 0.3898(2) -0.24026(14) 0.0688(6) Uani 1 1 d . . .
H10A H 0.3793 0.3883 -0.2794 0.083 Uiso 1 1 calc R . .
C11A C 0.5055(2) 0.30627(18) -0.20297(16) 0.0693(6) Uani 1 1 d . . .
H11A H 0.5114 0.2481 -0.2168 0.083 Uiso 1 1 calc R . .
C12A C 0.57524(17) 0.30826(14) -0.14571(13) 0.0522(5) Uani 1 1 d . . .
H12A H 0.6285 0.2514 -0.1205 0.063 Uiso 1 1 calc R . .
C1B C 0.8238(10) 0.0104(7) 0.0696(7) 0.075(4) Uani 0.429(6) 1 d PD B 3
H1BA H 0.9049 -0.0244 0.0706 0.090 Uiso 0.429(6) 1 calc PR B 3
H1BB H 0.8104 0.0418 0.0083 0.090 Uiso 0.429(6) 1 calc PR B 3
C2B C 0.7542(6) -0.0623(4) 0.1038(5) 0.0613(18) Uani 0.429(6) 1 d PD B 3
H2BA H 0.7958 -0.1242 0.0901 0.074 Uiso 0.429(6) 1 calc PR B 3
H2BB H 0.7342 -0.0723 0.1674 0.074 Uiso 0.429(6) 1 calc PR B 3
C3B C 0.6486(8) -0.0150(8) 0.0549(9) 0.226(9) Uani 0.429(6) 1 d PD B 3
H3BA H 0.6636 0.0352 0.0036 0.271 Uiso 0.429(6) 1 calc PR B 3
H3BB H 0.5849 0.0149 0.0932 0.271 Uiso 0.429(6) 1 calc PR B 3
C4B C 0.6181(13) -0.0915(10) 0.0259(9) 0.206(7) Uani 0.429(6) 1 d PDU B 3
H4BA H 0.6220 -0.0756 -0.0376 0.309 Uiso 0.429(6) 1 calc PR B 3
H4BB H 0.5412 -0.0941 0.0507 0.309 Uiso 0.429(6) 1 calc PR B 3
H4BC H 0.6714 -0.1536 0.0461 0.309 Uiso 0.429(6) 1 calc PR B 3
C1BD C 0.8194(6) -0.0014(5) 0.0867(6) 0.070(2) Uani 0.571(6) 1 d PD B 4
H1BC H 0.8613 -0.0571 0.1285 0.083 Uiso 0.571(6) 1 calc PR B 4
H1BD H 0.8676 0.0053 0.0307 0.083 Uiso 0.571(6) 1 calc PR B 4
C2BD C 0.7103(6) -0.0202(5) 0.0739(8) 0.145(4) Uani 0.571(6) 1 d PD B 4
H2BC H 0.6735 0.0308 0.0261 0.174 Uiso 0.571(6) 1 calc PR B 4
H2BD H 0.6576 -0.0188 0.1275 0.174 Uiso 0.571(6) 1 calc PR B 4
C3BD C 0.7345(4) -0.1171(3) 0.0524(3) 0.0827(18) Uani 0.571(6) 1 d PD B 4
H3BC H 0.7505 -0.1122 -0.0109 0.099 Uiso 0.571(6) 1 calc PR B 4
H3BD H 0.7976 -0.1653 0.0827 0.099 Uiso 0.571(6) 1 calc PR B 4
C4BD C 0.6204(9) -0.1382(13) 0.0885(7) 0.355(4) Uani 0.571(6) 1 d PDU B 4
H4BD H 0.5969 -0.1645 0.0480 0.533 Uiso 0.571(6) 1 calc PR B 4
H4BE H 0.5636 -0.0791 0.0956 0.533 Uiso 0.571(6) 1 calc PR B 4
H4BF H 0.6278 -0.1844 0.1449 0.533 Uiso 0.571(6) 1 calc PR B 4
C5B C 0.88159(15) 0.19556(12) -0.00383(11) 0.0399(4) Uani 1 1 d . . .
C6B C 0.92831(15) 0.21688(12) -0.07548(11) 0.0419(4) Uani 1 1 d . B .
C7B C 0.98525(15) 0.24521(12) -0.16147(11) 0.0412(4) Uani 1 1 d . . .
C8B C 0.98503(18) 0.20195(15) -0.22767(12) 0.0540(5) Uani 1 1 d . B .
H8BA H 0.9466 0.1542 -0.2167 0.065 Uiso 1 1 calc R . .
C9B C 1.0412(2) 0.22903(18) -0.30950(13) 0.0693(6) Uani 1 1 d . . .
H9BA H 1.0401 0.2000 -0.3542 0.083 Uiso 1 1 calc R B .
C10B C 1.0986(2) 0.29786(18) -0.32604(15) 0.0705(6) Uani 1 1 d . B .
H10B H 1.1375 0.3153 -0.3817 0.085 Uiso 1 1 calc R . .
C11B C 1.0994(2) 0.34093(18) -0.26172(17) 0.0767(7) Uani 1 1 d . . .
H11B H 1.1384 0.3884 -0.2734 0.092 Uiso 1 1 calc R B .
C12B C 1.0431(2) 0.31517(15) -0.17915(15) 0.0619(6) Uani 1 1 d . B .
H12B H 1.0441 0.3452 -0.1351 0.074 Uiso 1 1 calc R . .
C1C C 0.4676(10) 0.3566(8) 0.4677(6) 0.063(4) Uani 0.514(5) 1 d PD B 5
H1C1 H 0.4110 0.4057 0.4314 0.076 Uiso 0.514(5) 1 calc PR B 5
H1C2 H 0.4951 0.3894 0.5012 0.076 Uiso 0.514(5) 1 calc PR B 5
C2C C 0.4072(3) 0.2874(4) 0.5326(3) 0.0561(13) Uani 0.514(5) 1 d PD B 5
H2C1 H 0.3419 0.3237 0.5652 0.067 Uiso 0.514(5) 1 calc PR B 5
H2C2 H 0.3781 0.2543 0.5005 0.067 Uiso 0.514(5) 1 calc PR B 5
C3C C 0.4869(4) 0.2134(3) 0.5967(2) 0.0612(14) Uani 0.514(5) 1 d PD B 5
H3C1 H 0.5236 0.2464 0.6233 0.073 Uiso 0.514(5) 1 calc PR B 5
H3C2 H 0.5468 0.1716 0.5650 0.073 Uiso 0.514(5) 1 calc PR B 5
C4C C 0.4229(10) 0.1525(10) 0.6685(7) 0.077(4) Uani 0.514(5) 1 d PD B 5
H4C1 H 0.3695 0.1927 0.7042 0.116 Uiso 0.514(5) 1 calc PR B 5
H4C2 H 0.4769 0.1021 0.7050 0.116 Uiso 0.514(5) 1 calc PR B 5
H4C3 H 0.3816 0.1238 0.6421 0.116 Uiso 0.514(5) 1 calc PR B 5
C1CD C 0.4574(9) 0.3618(7) 0.4633(4) 0.039(2) Uani 0.486(5) 1 d PD B 6
H1C3 H 0.4588 0.4265 0.4634 0.047 Uiso 0.486(5) 1 calc PR B 6
H1C4 H 0.3895 0.3679 0.4364 0.047 Uiso 0.486(5) 1 calc PR B 6
C2CD C 0.4502(4) 0.3019(3) 0.5572(3) 0.0525(13) Uani 0.486(5) 1 d PD B 6
H2C3 H 0.5223 0.2898 0.5812 0.063 Uiso 0.486(5) 1 calc PR B 6
H2C4 H 0.3897 0.3394 0.5923 0.063 Uiso 0.486(5) 1 calc PR B 6
C3CD C 0.4263(5) 0.2061(3) 0.5671(3) 0.0577(13) Uani 0.486(5) 1 d PD B 6
H3C3 H 0.4855 0.1701 0.5300 0.069 Uiso 0.486(5) 1 calc PR B 6
H3C4 H 0.3531 0.2189 0.5444 0.069 Uiso 0.486(5) 1 calc PR B 6
C4CD C 0.4219(11) 0.1422(13) 0.6595(6) 0.097(5) Uani 0.486(5) 1 d PD B 6
H4C4 H 0.4916 0.1325 0.6848 0.145 Uiso 0.486(5) 1 calc PR B 6
H4C5 H 0.4145 0.0806 0.6575 0.145 Uiso 0.486(5) 1 calc PR B 6
H4C6 H 0.3569 0.1728 0.6953 0.145 Uiso 0.486(5) 1 calc PR B 6
C5C C 0.71040(14) 0.36050(12) 0.46276(10) 0.0375(4) Uani 1 1 d . B .
C6C C 0.74087(14) 0.39634(12) 0.50931(10) 0.0390(4) Uani 1 1 d . . .
C7C C 0.77814(14) 0.43917(12) 0.56480(11) 0.0372(3) Uani 1 1 d . B .
C8C C 0.74801(17) 0.41788(15) 0.65493(12) 0.0492(4) Uani 1 1 d . . .
H8CA H 0.7044 0.3739 0.6803 0.059 Uiso 1 1 calc R B .
C9C C 0.78210(19) 0.46127(18) 0.70698(13) 0.0622(6) Uani 1 1 d . B .
H9CA H 0.7621 0.4465 0.7679 0.075 Uiso 1 1 calc R . .
C10C C 0.84525(18) 0.52615(17) 0.67008(15) 0.0620(6) Uani 1 1 d . . .
H10C H 0.8672 0.5563 0.7059 0.074 Uiso 1 1 calc R B .
C11C C 0.87644(17) 0.54710(15) 0.58149(15) 0.0580(5) Uani 1 1 d . B .
H11C H 0.9204 0.5910 0.5568 0.070 Uiso 1 1 calc R . .
C12C C 0.84367(15) 0.50420(13) 0.52878(12) 0.0466(4) Uani 1 1 d . . .
H12C H 0.8654 0.5186 0.4681 0.056 Uiso 1 1 calc R B .
C1D C 1.16789(15) 0.19402(13) 0.40429(11) 0.0423(4) Uani 1 1 d . B .
H1DA H 1.1452 0.1754 0.4674 0.051 Uiso 1 1 calc R . .
H1DB H 1.2064 0.2446 0.3943 0.051 Uiso 1 1 calc R . .
C2D C 1.25136(17) 0.10759(15) 0.37594(14) 0.0563(5) Uani 1 1 d . . .
H2DA H 1.2839 0.1287 0.3155 0.068 Uiso 1 1 calc R B .
H2DB H 1.2097 0.0616 0.3764 0.068 Uiso 1 1 calc R . .
C3D C 1.34815(17) 0.05669(16) 0.43369(15) 0.0630(6) Uani 1 1 d . B .
H3DA H 1.4060 0.0106 0.4049 0.076 Uiso 1 1 calc R . .
H3DB H 1.3839 0.1043 0.4391 0.076 Uiso 1 1 calc R . .
C4D C 1.3113(2) 0.0042(2) 0.52392(18) 0.0914(9) Uani 1 1 d . . .
H4DA H 1.3763 -0.0238 0.5580 0.137 Uiso 1 1 calc R B .
H4DB H 1.2810 -0.0465 0.5195 0.137 Uiso 1 1 calc R . .
H4DC H 1.2527 0.0488 0.5526 0.137 Uiso 1 1 calc R . .
C5D C 0.92752(13) 0.17481(11) 0.47574(10) 0.0342(3) Uani 1 1 d . . .
C6D C 0.90852(14) 0.13126(12) 0.54940(10) 0.0373(4) Uani 1 1 d . B .
C7D C 0.88553(14) 0.08049(11) 0.63834(10) 0.0357(3) Uani 1 1 d . . .
C8D C 0.96793(15) 0.00020(12) 0.67799(11) 0.0396(4) Uani 1 1 d . B .
H8DA H 1.0389 -0.0205 0.6464 0.047 Uiso 1 1 calc R . .
C9D C 0.94584(17) -0.04895(13) 0.76317(11) 0.0492(4) Uani 1 1 d . . .
H9DA H 1.0018 -0.1030 0.7894 0.059 Uiso 1 1 calc R B .
C10D C 0.8421(2) -0.01922(15) 0.81011(12) 0.0596(5) Uani 1 1 d . B .
H10D H 0.8272 -0.0528 0.8682 0.072 Uiso 1 1 calc R . .
C11D C 0.76012(19) 0.06026(16) 0.77123(13) 0.0629(6) Uani 1 1 d . . .
H11D H 0.6892 0.0804 0.8031 0.075 Uiso 1 1 calc R B .
C12D C 0.78127(16) 0.11028(13) 0.68642(12) 0.0489(4) Uani 1 1 d . B .
H12D H 0.7252 0.1647 0.6609 0.059 Uiso 1 1 calc R . .

loop_
_atom_site_aniso_label
_atom_site_aniso_U_11
_atom_site_aniso_U_22
_atom_site_aniso_U_33
_atom_site_aniso_U_23
_atom_site_aniso_U_13
_atom_site_aniso_U_12
S1 0.0378(2) 0.0336(2) 0.0358(2) -0.00056(16) -0.00731(16) -0.01269(16)
C2 0.0315(8) 0.0374(8) 0.0308(8) -0.0005(6) -0.0040(6) -0.0064(6)
C3 0.0295(7) 0.0376(8) 0.0235(7) -0.0024(6) -0.0037(6) -0.0050(6)
C4 0.0306(7) 0.0316(7) 0.0232(7) -0.0048(6) -0.0028(5) -0.0050(6)
C5 0.0333(8) 0.0320(8) 0.0269(7) -0.0060(6) -0.0089(6) -0.0058(6)
C6 0.0382(8) 0.0368(8) 0.0313(8) -0.0114(7) -0.0071(6) -0.0044(7)
C7 0.0512(10) 0.0386(9) 0.0445(10) -0.0140(8) -0.0083(8) -0.0092(8)
S8 0.0518(3) 0.0348(2) 0.0411(2) -0.00531(17) -0.00727(18) -0.01643(19)
C9 0.0331(8) 0.0312(7) 0.0303(7) -0.0058(6) -0.0070(6) -0.0086(6)
C10 0.0308(7) 0.0340(8) 0.0267(7) -0.0025(6) -0.0038(6) -0.0082(6)
S11 0.0309(2) 0.0469(2) 0.0381(2) -0.00813(18) -0.00387(16) -0.00973(17)
C12 0.0363(9) 0.0407(9) 0.0346(8) -0.0079(7) -0.0008(7) -0.0034(7)
C13 0.0357(8) 0.0333(8) 0.0277(7) -0.0056(6) -0.0039(6) -0.0034(6)
C14 0.0323(8) 0.0306(7) 0.0239(7) -0.0025(6) -0.0050(6) -0.0058(6)
C15 0.0320(7) 0.0288(7) 0.0256(7) -0.0062(6) -0.0065(6) -0.0056(6)
C16 0.0356(8) 0.0307(7) 0.0269(7) -0.0060(6) -0.0082(6) -0.0054(6)
C17 0.0369(8) 0.0341(8) 0.0328(8) -0.0063(6) -0.0113(6) -0.0058(6)
S18 0.0323(2) 0.0425(2) 0.0336(2) -0.00457(17) -0.00629(15) -0.01233(17)
C19 0.0285(7) 0.0311(7) 0.0291(7) -0.0059(6) -0.0070(6) -0.0073(6)
C20 0.0314(7) 0.0299(7) 0.0256(7) -0.0030(6) -0.0026(6) -0.0075(6)
C1A 0.0388(9) 0.0426(9) 0.0377(9) 0.0073(7) -0.0048(7) -0.0093(7)
C2A 0.0332(14) 0.0455(14) 0.0483(14) 0.0060(11) -0.0071(11) -0.0045(11)
C3A 0.0422(15) 0.0517(17) 0.059(2) 0.0138(13) -0.0101(13) 0.0011(12)
C4A 0.0465(17) 0.077(2) 0.096(2) 0.0130(18) -0.0190(16) 0.0148(15)
C2AD 0.043(8) 0.103(16) 0.101(15) 0.074(12) -0.014(9) -0.006(9)
C3AD 0.091(12) 0.068(11) 0.063(10) -0.017(8) 0.002(8) 0.012(8)
C4AD 0.075(16) 0.12(2) 0.17(2) 0.053(17) -0.061(17) 0.001(14)
C5A 0.0362(8) 0.0381(8) 0.0251(7) -0.0026(6) -0.0035(6) -0.0052(7)
C6A 0.0381(9) 0.0399(9) 0.0286(8) -0.0039(6) -0.0043(6) -0.0074(7)
C7A 0.0342(8) 0.0432(9) 0.0291(8) -0.0075(7) -0.0042(6) -0.0082(7)
C8A 0.0419(9) 0.0449(10) 0.0388(9) -0.0035(7) -0.0092(7) -0.0074(8)
C9A 0.0438(10) 0.0703(14) 0.0452(11) -0.0028(10) -0.0162(8) -0.0072(9)
C10A 0.0549(13) 0.1051(19) 0.0565(13) -0.0270(13) -0.0218(10) -0.0203(13)
C11A 0.0679(15) 0.0753(15) 0.0823(16) -0.0430(13) -0.0186(12) -0.0168(12)
C12A 0.0491(11) 0.0496(11) 0.0575(12) -0.0203(9) -0.0130(9) -0.0019(8)
C1B 0.164(11) 0.039(4) 0.037(3) -0.018(3) 0.010(4) -0.052(5)
C2B 0.083(4) 0.024(2) 0.086(4) -0.013(3) -0.037(3) -0.012(3)
C3B 0.096(8) 0.238(17) 0.33(2) 0.034(15) -0.040(10) -0.103(10)
C4B 0.240(16) 0.246(15) 0.160(12) 0.043(11) -0.063(10) -0.164(13)
C1BD 0.096(5) 0.046(3) 0.067(5) -0.020(3) -0.010(3) -0.014(3)
C2BD 0.160(9) 0.097(6) 0.217(11) -0.117(7) 0.003(8) -0.032(6)
C3BD 0.117(4) 0.075(3) 0.082(3) -0.037(3) -0.017(3) -0.042(3)
C4BD 0.505(12) 0.630(15) 0.124(8) -0.084(12) 0.082(11) -0.500
C5B 0.0435(9) 0.0391(9) 0.0372(9) -0.0163(7) -0.0074(7) -0.0035(7)
C6B 0.0476(10) 0.0392(9) 0.0374(9) -0.0153(7) -0.0041(7) -0.0045(7)
C7B 0.0462(10) 0.0397(9) 0.0350(8) -0.0093(7) -0.0025(7) -0.0083(7)
C8B 0.0701(13) 0.0629(12) 0.0385(10) -0.0155(9) 0.0024(9) -0.0332(11)
C9B 0.0939(18) 0.0832(16) 0.0385(10) -0.0205(11) 0.0102(11) -0.0394(14)
C10B 0.0797(16) 0.0744(16) 0.0497(12) -0.0026(11) 0.0100(11) -0.0308(13)
C11B 0.0880(18) 0.0694(15) 0.0776(16) -0.0046(13) 0.0024(13) -0.0463(14)
C12B 0.0816(16) 0.0521(12) 0.0608(13) -0.0185(10) -0.0036(11) -0.0285(11)
C1C 0.046(6) 0.064(7) 0.066(7) -0.014(5) -0.005(4) 0.001(4)
C2C 0.042(2) 0.073(3) 0.051(3) -0.022(2) 0.0070(18) -0.012(2)
C3C 0.061(3) 0.067(3) 0.049(2) -0.019(2) 0.004(2) -0.008(2)
C4C 0.118(10) 0.062(4) 0.050(4) -0.006(4) 0.011(5) -0.038(6)
C1CD 0.025(3) 0.047(5) 0.038(4) -0.020(4) 0.007(3) 0.003(3)
C2CD 0.043(3) 0.074(3) 0.047(3) -0.033(2) 0.0087(19) -0.017(2)
C3CD 0.060(3) 0.072(3) 0.046(3) -0.026(2) 0.007(2) -0.021(2)
C4CD 0.083(9) 0.128(11) 0.065(6) -0.033(6) 0.028(5) -0.018(7)
C5C 0.0388(9) 0.0356(8) 0.0316(8) -0.0083(7) -0.0021(6) -0.0016(7)
C6C 0.0398(9) 0.0372(8) 0.0348(8) -0.0110(7) -0.0008(7) -0.0026(7)
C7C 0.0345(8) 0.0366(8) 0.0381(8) -0.0138(7) -0.0008(6) -0.0033(7)
C8C 0.0550(11) 0.0612(12) 0.0397(9) -0.0148(8) 0.0022(8) -0.0291(9)
C9C 0.0661(14) 0.0904(16) 0.0437(11) -0.0293(11) 0.0016(9) -0.0330(12)
C10C 0.0561(12) 0.0750(14) 0.0728(14) -0.0418(12) -0.0005(10) -0.0251(11)
C11C 0.0500(11) 0.0532(12) 0.0763(14) -0.0224(11) 0.0070(10) -0.0233(9)
C12C 0.0453(10) 0.0440(10) 0.0469(10) -0.0136(8) 0.0069(8) -0.0112(8)
C1D 0.0389(9) 0.0448(9) 0.0444(9) -0.0089(8) -0.0175(7) -0.0072(7)
C2D 0.0500(11) 0.0547(12) 0.0618(12) -0.0183(10) -0.0209(9) 0.0014(9)
C3D 0.0450(11) 0.0598(13) 0.0791(15) -0.0186(11) -0.0239(10) 0.0046(9)
C4D 0.0754(17) 0.0832(18) 0.0879(19) 0.0205(15) -0.0357(15) -0.0039(14)
C5D 0.0374(8) 0.0338(8) 0.0300(8) -0.0068(6) -0.0105(6) -0.0045(6)
C6D 0.0422(9) 0.0357(8) 0.0329(8) -0.0066(7) -0.0105(7) -0.0069(7)
C7D 0.0430(9) 0.0339(8) 0.0297(8) -0.0059(6) -0.0085(6) -0.0087(7)
C8D 0.0423(9) 0.0371(9) 0.0373(9) -0.0066(7) -0.0104(7) -0.0064(7)
C9D 0.0619(12) 0.0393(9) 0.0413(10) 0.0014(8) -0.0168(9) -0.0102(8)
C10D 0.0775(15) 0.0575(12) 0.0348(10) 0.0018(9) -0.0013(9) -0.0196(11)
C11D 0.0613(13) 0.0649(13) 0.0484(11) -0.0104(10) 0.0131(10) -0.0106(10)
C12D 0.0495(11) 0.0419(10) 0.0444(10) -0.0063(8) -0.0041(8) -0.0011(8)

loop_
_atom_type_symbol
_atom_type_description
_atom_type_scat_dispersion_real
_atom_type_scat_dispersion_imag
_atom_type_scat_source
C C 0.0033 0.0016 'International Tables Vol C Tables 4.2.6.8 and 6.1.1.4'
H H 0.0000 0.0000 'International Tables Vol C Tables 4.2.6.8 and 6.1.1.4'
S S 0.1246 0.1234 'International Tables Vol C Tables 4.2.6.8 and 6.1.1.4'

loop_
_geom_angle_atom_site_label_1
_geom_angle_atom_site_label_2
_geom_angle_atom_site_label_3
_geom_angle
C2 S1 C20 92.67(7)
C3 C2 C1A 127.40(15)
C3 C2 S1 110.91(11)
C1A C2 S1 121.67(13)
C2 C3 C5A 122.65(14)
C2 C3 C4 113.16(13)
C5A C3 C4 124.13(14)
C20 C4 C3 111.96(13)
C20 C4 C5 124.02(13)
C3 C4 C5 123.91(13)
C9 C5 C6 112.08(14)
C9 C5 C4 124.05(13)
C6 C5 C4 123.87(13)
C7 C6 C5B 123.72(15)
C7 C6 C5 113.03(14)
C5B C6 C5 123.21(15)
C6 C7 C1BD 132.2(4)
C6 C7 C1B 121.6(4)
C1BD C7 C1B 10.9(7)
C6 C7 S8 111.08(12)
C1BD C7 S8 116.6(4)
C1B C7 S8 127.3(3)
C7 S8 C9 92.56(8)
C5 C9 C10 127.39(14)
C5 C9 S8 111.25(11)
C10 C9 S8 121.32(11)
C14 C10 C9 128.02(14)
C14 C10 S11 111.58(11)
C9 C10 S11 120.38(11)
C12 S11 C10 92.45(8)
C13 C12 C1C 125.3(4)
C13 C12 C1CD 129.0(4)
C1C C12 C1CD 5.0(7)
C13 C12 S11 111.09(12)
C1C C12 S11 123.6(4)
C1CD C12 S11 119.7(4)
C12 C13 C5C 123.36(14)
C12 C13 C14 112.96(14)
C5C C13 C14 123.59(14)
C10 C14 C13 111.92(13)
C10 C14 C15 124.10(13)
C13 C14 C15 123.96(13)
C19 C15 C16 111.87(13)
C19 C15 C14 123.66(13)
C16 C15 C14 124.45(13)
C17 C16 C5D 122.55(13)
C17 C16 C15 113.22(13)
C5D C16 C15 124.20(14)
C16 C17 C1D 127.70(15)
C16 C17 S18 110.78(11)
C1D C17 S18 121.43(13)
C17 S18 C19 92.66(7)
C15 C19 C20 128.66(13)
C15 C19 S18 111.45(10)
C20 C19 S18 119.84(11)
C4 C20 C19 128.58(13)
C4 C20 S1 111.26(11)
C19 C20 S1 120.11(11)
C2 C1A C2AD 111.3(5)
C2 C1A C2A 113.74(14)
C2AD C1A C2A 25.9(10)
C1A C2A C3A 111.13(18)
C4A C3A C2A 111.03(19)
C3AD C2AD C1A 121.0(10)
C4AD C3AD C2AD 106.2(16)
C6A C5A C3 177.41(17)
C5A C6A C7A 178.86(17)
C12A C7A C8A 119.11(16)
C12A C7A C6A 120.75(15)
C8A C7A C6A 120.13(16)
C9A C8A C7A 120.20(18)
C10A C9A C8A 120.30(19)
C9A C10A C11A 119.93(19)
C12A C11A C10A 120.2(2)
C11A C12A C7A 120.29(19)
C7 C1B C2B 115.3(5)
C3B C2B C1B 102.8(8)
C2B C3B C4B 108.6(8)
C7 C1BD C2BD 113.3(4)
C1BD C2BD C3BD 111.4(4)
C4BD C3BD C2BD 98.9(7)
C6B C5B C6 178.34(17)
C5B C6B C7B 178.22(18)
C12B C7B C8B 118.85(17)
C12B C7B C6B 120.41(17)
C8B C7B C6B 120.73(16)
C9B C8B C7B 120.07(19)
C10B C9B C8B 120.5(2)
C11B C10B C9B 120.0(2)
C10B C11B C12B 120.5(2)
C11B C12B C7B 120.1(2)
C12 C1C C2C 117.4(8)
C3C C2C C1C 111.4(6)
C2C C3C C4C 111.4(5)
C2CD C1CD C12 111.4(7)
C3CD C2CD C1CD 114.4(5)
C2CD C3CD C4CD 116.4(8)
C6C C5C C13 179.28(18)
C5C C6C C7C 179.62(18)
C8C C7C C12C 118.93(16)
C8C C7C C6C 120.64(15)
C12C C7C C6C 120.42(15)
C9C C8C C7C 119.95(18)
C10C C9C C8C 120.22(19)
C11C C10C C9C 120.43(19)
C10C C11C C12C 120.09(18)
C11C C12C C7C 120.36(17)
C17 C1D C2D 113.30(14)
C1D C2D C3D 113.75(16)
C4D C3D C2D 113.89(19)
C6D C5D C16 177.82(17)
C5D C6D C7D 178.98(17)
C12D C7D C8D 118.91(15)
C12D C7D C6D 120.84(15)
C8D C7D C6D 120.25(15)
C9D C8D C7D 120.35(17)
C8D C9D C10D 120.32(17)
C9D C10D C11D 119.62(18)
C12D C11D C10D 120.67(19)
C11D C12D C7D 120.13(17)

loop_
_geom_bond_atom_site_label_1
_geom_bond_atom_site_label_2
_geom_bond_distance
S1 C2 1.7171(16)
S1 C20 1.7329(15)
C2 C3 1.369(2)
C2 C1A 1.502(2)
C3 C5A 1.427(2)
C3 C4 1.4459(19)
C4 C20 1.366(2)
C4 C5 1.476(2)
C5 C9 1.369(2)
C5 C6 1.441(2)
C6 C7 1.369(2)
C6 C5B 1.432(2)
C7 C1BD 1.498(4)
C7 C1B 1.507(4)
C7 S8 1.7174(18)
S8 C9 1.7299(15)
C9 C10 1.463(2)
C10 C14 1.368(2)
C10 S11 1.7327(15)
S11 C12 1.7167(18)
C12 C13 1.378(2)
C12 C1C 1.468(13)
C12 C1CD 1.530(11)
C13 C5C 1.424(2)
C13 C14 1.442(2)
C14 C15 1.474(2)
C15 C19 1.367(2)
C15 C16 1.444(2)
C16 C17 1.374(2)
C16 C5D 1.426(2)
C17 C1D 1.501(2)
C17 S18 1.7184(16)
S18 C19 1.7312(15)
C19 C20 1.4636(19)
C1A C2AD 1.5202(10)
C1A C2A 1.5203(10)
C2A C3A 1.5205(10)
C3A C4A 1.5200(10)
C2AD C3AD 1.5202(10)
C3AD C4AD 1.5200(10)
C5A C6A 1.199(2)
C6A C7A 1.432(2)
C7A C12A 1.381(3)
C7A C8A 1.397(2)
C8A C9A 1.376(3)
C9A C10A 1.370(3)
C10A C11A 1.386(3)
C11A C12A 1.377(3)
C1B C2B 1.5199(10)
C2B C3B 1.5196(10)
C3B C4B 1.5202(10)
C1BD C2BD 1.5199(10)
C2BD C3BD 1.5200(10)
C3BD C4BD 1.5190(10)
C5B C6B 1.190(2)
C6B C7B 1.439(2)
C7B C12B 1.387(3)
C7B C8B 1.389(2)
C8B C9B 1.380(3)
C9B C10B 1.371(3)
C10B C11B 1.363(3)
C11B C12B 1.387(3)
C1C C2C 1.5203(10)
C2C C3C 1.5195(10)
C3C C4C 1.5202(10)
C1CD C2CD 1.5202(10)
C2CD C3CD 1.5196(10)
C3CD C4CD 1.5201(10)
C5C C6C 1.199(2)
C6C C7C 1.437(2)
C7C C8C 1.391(2)
C7C C12C 1.396(2)
C8C C9C 1.377(3)
C9C C10C 1.375(3)
C10C C11C 1.370(3)
C11C C12C 1.371(3)
C1D C2D 1.517(3)
C2D C3D 1.519(3)
C3D C4D 1.502(3)
C5D C6D 1.196(2)
C6D C7D 1.435(2)
C7D C12D 1.392(2)
C7D C8D 1.395(2)
C8D C9D 1.377(2)
C9D C10D 1.379(3)
C10D C11D 1.381(3)
C11D C12D 1.375(3)

loop_
_geom_torsion_atom_site_label_1
_geom_torsion_atom_site_label_2
_geom_torsion_atom_site_label_3
_geom_torsion_atom_site_label_4
_geom_torsion
C20 S1 C2 C3 0.43(12)
C20 S1 C2 C1A 179.01(13)
C1A C2 C3 C5A -2.5(3)
S1 C2 C3 C5A 175.95(12)
C1A C2 C3 C4 -179.94(14)
S1 C2 C3 C4 -1.45(17)
C2 C3 C4 C20 2.06(19)
C5A C3 C4 C20 -175.31(14)
C2 C3 C4 C5 -174.35(14)
C5A C3 C4 C5 8.3(2)
C20 C4 C5 C9 56.3(2)
C3 C4 C5 C9 -127.70(16)
C20 C4 C5 C6 -122.75(17)
C3 C4 C5 C6 53.2(2)
C9 C5 C6 C7 0.4(2)
C4 C5 C6 C7 179.52(15)
C9 C5 C6 C5B -177.50(14)
C4 C5 C6 C5B 1.7(2)
C5B C6 C7 C1BD 0.4(5)
C5 C6 C7 C1BD -177.4(4)
C5B C6 C7 C1B -3.1(7)
C5 C6 C7 C1B 179.1(6)
C5B C6 C7 S8 177.11(13)
C5 C6 C7 S8 -0.73(19)
C6 C7 S8 C9 0.71(14)
C1BD C7 S8 C9 178.0(4)
C1B C7 S8 C9 -179.1(7)
C6 C5 C9 C10 -177.62(14)
C4 C5 C9 C10 3.2(2)
C6 C5 C9 S8 0.19(16)
C4 C5 C9 S8 -178.98(12)
C7 S8 C9 C5 -0.51(13)
C7 S8 C9 C10 177.45(13)
C5 C9 C10 C14 -61.7(2)
S8 C9 C10 C14 120.70(16)
C5 C9 C10 S11 116.40(16)
S8 C9 C10 S11 -61.21(16)
C14 C10 S11 C12 0.23(12)
C9 C10 S11 C12 -178.15(13)
C10 S11 C12 C13 -0.46(13)
C10 S11 C12 C1C 178.4(4)
C10 S11 C12 C1CD 174.6(3)
C1C C12 C13 C5C -1.6(5)
C1CD C12 C13 C5C 2.7(4)
S11 C12 C13 C5C 177.22(12)
C1C C12 C13 C14 -178.2(4)
C1CD C12 C13 C14 -173.9(3)
S11 C12 C13 C14 0.58(18)
C9 C10 C14 C13 178.28(14)
S11 C10 C14 C13 0.05(16)
C9 C10 C14 C15 0.1(2)
S11 C10 C14 C15 -178.17(11)
C12 C13 C14 C10 -0.41(19)
C5C C13 C14 C10 -177.05(14)
C12 C13 C14 C15 177.81(14)
C5C C13 C14 C15 1.2(2)
C10 C14 C15 C19 56.4(2)
C13 C14 C15 C19 -121.57(16)
C10 C14 C15 C16 -125.56(16)
C13 C14 C15 C16 56.4(2)
C19 C15 C16 C17 1.10(19)
C14 C15 C16 C17 -177.11(14)
C19 C15 C16 C5D -176.99(14)
C14 C15 C16 C5D 4.8(2)
C5D C16 C17 C1D 0.4(3)
C15 C16 C17 C1D -177.76(15)
C5D C16 C17 S18 176.96(12)
C15 C16 C17 S18 -1.16(17)
C16 C17 S18 C19 0.74(12)
C1D C17 S18 C19 177.58(14)
C16 C15 C19 C20 -177.87(14)
C14 C15 C19 C20 0.4(2)
C16 C15 C19 S18 -0.52(16)
C14 C15 C19 S18 177.71(11)
C17 S18 C19 C15 -0.11(12)
C17 S18 C19 C20 177.51(12)
C3 C4 C20 C19 -179.32(14)
C5 C4 C20 C19 -2.9(2)
C3 C4 C20 S1 -1.68(16)
C5 C4 C20 S1 174.72(12)
C15 C19 C20 C4 -57.4(2)
S18 C19 C20 C4 125.47(15)
C15 C19 C20 S1 125.17(15)
S18 C19 C20 S1 -51.99(16)
C2 S1 C20 C4 0.76(12)
C2 S1 C20 C19 178.63(12)
C3 C2 C1A C2AD 98.8(11)
S1 C2 C1A C2AD -79.6(11)
C3 C2 C1A C2A 70.8(3)
S1 C2 C1A C2A -107.5(2)
C2 C1A C2A C3A -174.6(2)
C2AD C1A C2A C3A 95.2(14)
C1A C2A C3A C4A -179.0(3)
C2 C1A C2AD C3AD 179.4(16)
C2A C1A C2AD C3AD -80(2)
C1A C2AD C3AD C4AD 72(3)
C2 C3 C5A C6A -34(4)
C4 C3 C5A C6A 144(4)
C3 C5A C6A C7A 102(9)
C5A C6A C7A C12A 78(9)
C5A C6A C7A C8A -102(9)
C12A C7A C8A C9A 0.0(3)
C6A C7A C8A C9A 179.78(16)
C7A C8A C9A C10A -0.2(3)
C8A C9A C10A C11A 0.3(3)
C9A C10A C11A C12A -0.1(4)
C10A C11A C12A C7A -0.1(3)
C8A C7A C12A C11A 0.2(3)
C6A C7A C12A C11A -179.60(19)
C6 C7 C1B C2B -158.5(6)
C1BD C7 C1B C2B 35(3)
S8 C7 C1B C2B 21.3(13)
C7 C1B C2B C3B 88.5(11)
C1B C2B C3B C4B 138.5(9)
C6 C7 C1BD C2BD -114.3(8)
C1B C7 C1BD C2BD -98(4)
S8 C7 C1BD C2BD 69.2(9)
C7 C1BD C2BD C3BD -172.4(7)
C1BD C2BD C3BD C4BD 152.6(10)
C7 C6 C5B C6B 165(6)
C5 C6 C5B C6B -18(6)
C6 C5B C6B C7B 27(11)
C5B C6B C7B C12B 13(6)
C5B C6B C7B C8B -169(6)
C12B C7B C8B C9B -0.3(3)
C6B C7B C8B C9B -179.2(2)
C7B C8B C9B C10B 0.7(4)
C8B C9B C10B C11B -0.8(4)
C9B C10B C11B C12B 0.5(4)
C10B C11B C12B C7B -0.1(4)
C8B C7B C12B C11B 0.0(3)
C6B C7B C12B C11B 178.9(2)
C13 C12 C1C C2C -116.8(6)
C1CD C12 C1C C2C 105(7)
S11 C12 C1C C2C 64.5(9)
C12 C1C C2C C3C 62.5(9)
C1C C2C C3C C4C 172.7(10)
C13 C12 C1CD C2CD -78.1(6)
C1C C12 C1CD C2CD -34(6)
S11 C12 C1CD C2CD 107.8(5)
C12 C1CD C2CD C3CD -69.3(7)
C1CD C2CD C3CD C4CD 178.2(8)
C12 C13 C5C C6C 148(15)
C14 C13 C5C C6C -36(15)
C13 C5C C6C C7C 38(39)
C5C C6C C7C C8C -135(29)
C5C C6C C7C C12C 46(29)
C12C C7C C8C C9C 0.5(3)
C6C C7C C8C C9C -178.45(19)
C7C C8C C9C C10C 0.4(3)
C8C C9C C10C C11C -1.1(4)
C9C C10C C11C C12C 0.7(3)
C10C C11C C12C C7C 0.2(3)
C8C C7C C12C C11C -0.8(3)
C6C C7C C12C C11C 178.14(17)
C16 C17 C1D C2D 105.7(2)
S18 C17 C1D C2D -70.6(2)
C17 C1D C2D C3D -170.42(18)
C1D C2D C3D C4D 69.9(3)
C17 C16 C5D C6D -13(4)
C15 C16 C5D C6D 164(4)
C16 C5D C6D C7D 96(11)
C5D C6D C7D C12D 63(10)
C5D C6D C7D C8D -117(10)
C12D C7D C8D C9D 0.4(3)
C6D C7D C8D C9D -179.64(16)
C7D C8D C9D C10D -0.1(3)
C8D C9D C10D C11D 0.0(3)
C9D C10D C11D C12D -0.4(3)
C10D C11D C12D C7D 0.7(3)
C8D C7D C12D C11D -0.7(3)
C6D C7D C12D C11D 179.31(18)
